data_7024930
loop_
_publ_author_name
'Nadeem, Muhammad Arif'
'Craig, Donald J.'
'Bircher, Roland'
'Stride, John A.'

_publ_section_title
;
 Magneto-structural correlations of a three-dimensional Mn based
 metal-organic framework.
;
_journal_issue 18
_journal_name_full 'Dalton transactions (Cambridge, England : 2003)'
_journal_page_first 4358
_journal_page_last 4362
_journal_paper_doi 10.1039/b922750d
_journal_volume 39
_journal_year 2010
_chemical_formula_moiety 'C27 H11 Mn3 O18 1-, Na 1+, 5(H2 O)'
_chemical_formula_sum 'C27 H21 Mn3 Na O23'
_chemical_formula_weight 901.3
_space_group_crystal_system monoclinic
_space_group_IT_number 13
_space_group_name_H-M_alt 'P 1 2/c 1'
_symmetry_space_group_name_Hall '-P 2yc'
_symmetry_space_group_name_H-M 'P 1 2/c 1'
_atom_type_scat_source 'International Tables for X-ray Crystallography, Vol. IV'
_audit_creation_method 'RAELSPUB and manual entry'
_cell_angle_alpha 90
_cell_angle_beta 109.41(1)
_cell_angle_gamma 90
_cell_formula_units_Z 2
_cell_length_a 9.753(3)
_cell_length_b 12.751(2)
_cell_length_c 14.174(4)
_cell_measurement_reflns_used 11
_cell_measurement_temperature 294
_cell_measurement_theta_max 12
_cell_measurement_theta_min 11
_cell_volume 1662.5(7)
_computing_cell_refinement 'CAD4 Version 5.0, (Schagen et al, 1989)'
_computing_data_collection 'CAD4 Version 5.0, (Schagen et al, 1989)'
_computing_data_reduction 'Local program'
_computing_molecular_graphics 'ORTEP-II, (Johnson, 1976)'
_computing_publication_material 'Local programs'
_computing_structure_refinement 'RAELS, (Rae, 1996)'
_computing_structure_solution 'SIR92 (Altomare et al, 1994)'
_diffrn_measured_fraction_theta_full 1.00
_diffrn_measured_fraction_theta_max 1.00
_diffrn_measurement_device_type 'Nonius CAD-4'
_diffrn_measurement_method \w--2\q
_diffrn_radiation_probe x-ray
_diffrn_radiation_type 'Mo K\a'
_diffrn_radiation_wavelength 0.71073
_diffrn_reflns_av_R_equivalents 0.013
_diffrn_reflns_limit_h_max 11
_diffrn_reflns_limit_h_min 0
_diffrn_reflns_limit_k_max 15
_diffrn_reflns_limit_k_min 0
_diffrn_reflns_limit_l_max 16
_diffrn_reflns_limit_l_min -16
_diffrn_reflns_number 3097
_diffrn_reflns_theta_full 25
_diffrn_reflns_theta_max 25
_diffrn_standards_decay_% 0
_diffrn_standards_interval_time 30
_diffrn_standards_number 1
_exptl_absorpt_coefficient_mu 1.185
_exptl_absorpt_correction_T_max 0.88
_exptl_absorpt_correction_T_min 0.85
_exptl_absorpt_correction_type analytical
_exptl_absorpt_process_details '(DeMeulenaer & Tompa, 1965)'
_exptl_crystal_colour pink
_exptl_crystal_density_diffrn 1.80
_exptl_crystal_density_method 'not measured'
_exptl_crystal_description prism
_exptl_crystal_F_000 906.0
_exptl_crystal_size_max 0.30
_exptl_crystal_size_mid 0.13
_exptl_crystal_size_min 0.12
_refine_diff_density_max 0.90
_refine_diff_density_min -0.45
_refine_ls_extinction_method none
_refine_ls_goodness_of_fit_ref 1.91
_refine_ls_hydrogen_treatment noref
_refine_ls_number_parameters 257
_refine_ls_number_reflns 2917
_refine_ls_R_factor_gt 0.038
_refine_ls_shift/su_max 0.021
_refine_ls_structure_factor_coef F
_refine_ls_weighting_details 'w = 1/[\s^2^(F) + 0.0004F^2^]'
_refine_ls_weighting_scheme calc
_refine_ls_wR_factor_ref 0.059
_reflns_number_gt 2488
_reflns_number_total 2917
_reflns_threshold_expression I>2\s(I)
_cod_data_source_file b922750d.txt
_cod_data_source_block djsn5
_cod_database_code 7024930

loop_
_space_group_symop_id
_space_group_symop_operation_xyz
1 x,y,z
2 -x,y,1/2-z
3 -x,-y,-z
4 x,-y,1/2+z

loop_
_atom_site_label
_atom_site_fract_x
_atom_site_fract_y
_atom_site_fract_z
_atom_site_U_iso_or_equiv
_atom_site_adp_type
_atom_site_type_symbol
_atom_site_occupancy
Mn1 0.5000(0) 0.5000(0) 0.5000(0) 0.0155(2) Uani Mn 1.0
Mn2 0.55674(6) -0.27578(4) 0.14858(4) 0.0167(2) Uani Mn 1.0
O1A 0.6716(3) 0.4148(2) 0.6173(2) 0.0258(6) Uani O 1.0
O2A 0.8034(3) 0.2718(2) 0.6480(2) 0.0301(6) Uani O 1.0
O3A 1.3508(3) 0.3079(2) 0.6852(2) 0.0305(6) Uani O 1.0
O4A 1.3768(3) 0.4325(3) 0.5861(2) 0.0445(8) Uani O 1.0
O5A 1.1311(4) 0.7667(3) 0.6201(4) 0.073(1) Uani O 1.0
O6A 0.9030(4) 0.7605(3) 0.6145(4) 0.080(1) Uani O 1.0
C1A 0.9196(4) 0.4321(3) 0.6290(2) 0.0196(8) Uani C 1.0
C2A 1.0502(4) 0.3831(3) 0.6358(3) 0.0210(8) Uani C 1.0
C3A 1.1688(4) 0.4427(3) 0.6350(2) 0.0211(8) Uani C 1.0
C4A 1.1578(4) 0.5515(3) 0.6289(3) 0.0257(8) Uani C 1.0
C5A 1.0300(4) 0.6005(3) 0.6254(3) 0.0256(9) Uani C 1.0
C6A 0.9094(4) 0.5397(3) 0.6249(3) 0.0233(8) Uani C 1.0
C7A 0.7927(4) 0.3686(3) 0.6307(3) 0.0222(8) Uani C 1.0
C8A 1.3072(4) 0.3919(3) 0.6356(3) 0.0239(8) Uani C 1.0
C9A 1.0143(5) 0.7159(3) 0.6192(4) 0.041(1) Uani C 1.0
O1B 0.5490(3) -0.1176(2) 0.1888(2) 0.0316(7) Uani O 1.0
O3B 0.4866(3) 0.2194(2) 0.4993(2) 0.0287(6) Uani O 1.0
O4B 0.4706(4) 0.3667(2) 0.4112(2) 0.0435(8) Uani O 1.0
C1B 0.5000(0) 0.0451(4) 0.2500(0) 0.020(1) Uani C 1.0
C2B 0.4877(4) 0.0992(3) 0.3320(3) 0.0215(8) Uani C 1.0
C3B 0.4889(4) 0.2084(3) 0.3320(3) 0.0200(8) Uani C 1.0
C4B 0.5000(0) 0.2617(4) 0.2500(0) 0.021(1) Uani C 1.0
C7B 0.5000(0) -0.0722(4) 0.2500(0) 0.022(1) Uani C 1.0
C8B 0.4803(4) 0.2697(3) 0.4205(3) 0.0235(8) Uani C 1.0
Na1 0.8261(4) 0.0610(3) 0.6708(3) 0.0321(6) Uani Na 0.5
OW1 0.7455(4) 0.9259(3) 0.5051(3) 0.069(1) Uani O 1.0
OW2 1.1221(6) 0.9820(3) 0.6292(4) 0.100(2) Uani O 1.0
OW3 0.8757(6) 0.0673(5) 0.6591(6) 0.060(2) Uani O 0.5
H1O5A 1.1279 0.8450 0.6234 0.073 Uani H 1.0
HC2A 1.0584 0.3050 0.6413 0.021 Uani H 1.0
HC4A 1.2428 0.5943 0.6271 0.026 Uani H 1.0
HC6A 0.8162 0.5747 0.6217 0.023 Uani H 1.0
HC2B 0.4782 0.0599 0.3906 0.022 Uani H 1.0
HC4B 0.5000 0.3402 0.2500 0.021 Uani H 1.0

loop_
_atom_site_aniso_label
_atom_site_aniso_U_11
_atom_site_aniso_U_22
_atom_site_aniso_U_33
_atom_site_aniso_U_12
_atom_site_aniso_U_13
_atom_site_aniso_U_23
_atom_site_aniso_type_symbol
Mn1 0.0203(4) 0.0108(4) 0.0181(4) 0.0006(3) 0.0099(3) -0.0002(3) Mn
Mn2 0.0212(3) 0.0143(3) 0.0180(3) 0.0013(2) 0.0111(2) -0.0003(2) Mn
O1A 0.014(1) 0.031(2) 0.033(1) 0.003(1) 0.009(1) 0.009(1) O
O2A 0.026(2) 0.026(2) 0.042(2) -0.001(1) 0.016(1) 0.005(1) O
O3A 0.030(2) 0.038(2) 0.025(1) 0.016(1) 0.010(1) 0.005(1) O
O4A 0.035(2) 0.057(2) 0.056(2) -0.005(2) 0.034(2) 0.004(2) O
O5A 0.051(2) 0.030(2) 0.143(4) -0.007(2) 0.039(3) 0.015(2) O
O6A 0.046(2) 0.038(2) 0.160(5) 0.012(2) 0.039(3) 0.023(2) O
C1A 0.015(2) 0.026(2) 0.018(2) -0.001(2) 0.006(1) 0.004(2) C
C2A 0.019(2) 0.026(2) 0.019(2) 0.002(2) 0.007(1) 0.005(2) C
C3A 0.016(2) 0.029(2) 0.019(2) 0.000(2) 0.007(1) 0.006(2) C
C4A 0.019(2) 0.030(2) 0.028(2) -0.001(2) 0.007(2) 0.008(2) C
C5A 0.020(2) 0.028(2) 0.028(2) -0.001(2) 0.007(2) 0.007(2) C
C6A 0.019(2) 0.028(2) 0.024(2) 0.004(2) 0.007(2) 0.005(2) C
C7A 0.021(2) 0.030(2) 0.017(2) -0.001(2) 0.007(2) 0.003(2) C
C8A 0.017(2) 0.034(2) 0.021(2) -0.001(2) 0.007(2) -0.003(2) C
C9A 0.028(2) 0.031(2) 0.063(3) 0.004(2) 0.013(2) 0.014(2) C
O1B 0.058(2) 0.015(1) 0.032(2) -0.001(1) 0.029(1) -0.002(1) O
O3B 0.048(2) 0.022(1) 0.019(1) -0.004(1) 0.015(1) -0.003(1) O
O4B 0.094(3) 0.015(1) 0.026(2) 0.002(2) 0.025(2) -0.002(1) O
C1B 0.028(3) 0.012(2) 0.019(2) 0.0000(0) 0.008(2) 0.0000(0) C
C2B 0.031(2) 0.016(2) 0.020(2) -0.002(2) 0.011(2) 0.000(1) C
C3B 0.029(2) 0.014(2) 0.017(2) 0.000(2) 0.008(2) -0.002(1) C
C4B 0.032(3) 0.012(2) 0.019(3) 0.0000(0) 0.009(2) 0.0000(0) C
C7B 0.032(3) 0.016(3) 0.020(3) 0.0000(0) 0.011(2) 0.0000(0) C
C8B 0.034(2) 0.019(2) 0.019(2) -0.001(2) 0.010(2) -0.002(2) C
Na1 0.027(2) 0.018(1) 0.066(2) 0.004(1) 0.035(1) -0.002(1) Na
OW1 0.054(2) 0.042(2) 0.104(3) -0.003(2) 0.016(2) 0.007(2) O
OW2 0.081(3) 0.058(3) 0.142(5) -0.008(2) 0.011(3) 0.018(3) O
OW3 0.032(4) 0.026(3) 0.122(5) 0.009(3) 0.024(4) -0.014(3) O

loop_
_geom_angle_atom_site_label_1
_geom_angle_atom_site_label_2
_geom_angle_atom_site_label_3
_geom_angle
_geom_angle_site_symmetry_1
_geom_angle_site_symmetry_2
_geom_angle_site_symmetry_3
_geom_angle_publ_flag
O1A Mn1 O1A 180.0(2) 1_555 1_555 3_666 no
O1A Mn1 O4A 78.7(1) 1_555 1_555 1_455 no
O1A Mn1 O4A 101.3(1) 1_555 1_555 3_766 no
O1A Mn1 O4B 88.3(1) 1_555 1_555 1_555 no
O1A Mn1 O4B 91.7(1) 1_555 1_555 3_666 no
O1A Mn1 O4A 101.3(1) 3_666 1_555 1_455 no
O1A Mn1 O4A 78.7(1) 3_666 1_555 3_766 no
O1A Mn1 O4B 91.7(1) 3_666 1_555 1_555 no
O1A Mn1 O4B 88.3(1) 3_666 1_555 3_666 no
O4A Mn1 O4A 180.0(2) 1_455 1_555 3_766 no
O4A Mn1 O4B 91.5(1) 1_455 1_555 1_555 no
O4A Mn1 O4B 88.5(1) 1_455 1_555 3_666 no
O4A Mn1 O4B 88.5(1) 3_766 1_555 1_555 no
O4A Mn1 O4B 91.5(1) 3_766 1_555 3_666 no
O4B Mn1 O4B 180.0(3) 1_555 1_555 3_666 no
O1A Mn2 O3A 90.61(9) 4_554 1_555 3_756 no
O1A Mn2 O3A 116.4(1) 4_554 1_555 4_454 no
O1A Mn2 O1B 152.3(1) 4_554 1_555 1_555 no
O1A Mn2 O3B 95.1(1) 4_554 1_555 4_554 no
O3A Mn2 O3A 78.8(1) 3_756 1_555 4_454 no
O3A Mn2 O1B 85.9(1) 3_756 1_555 1_555 no
O3A Mn2 O3B 170.0(1) 3_756 1_555 4_554 no
O3A Mn2 O1B 89.8(1) 4_454 1_555 1_555 no
O3A Mn2 O3B 105.8(1) 4_454 1_555 4_554 no
O1B Mn2 O3B 85.2(1) 1_555 1_555 4_554 no
Mn1 O1A Mn2 103.7(1) 1_555 1_555 4_555 no
Mn1 O1A C7A 140.3(2) 1_555 1_555 1_555 no
Mn2 O1A C7A 96.1(2) 4_555 1_555 1_555 no
Mn2 O3A Mn2 97.4(1) 3_756 1_555 4_655 no
Mn2 O3A C8A 132.1(2) 3_756 1_555 1_555 no
Mn2 O3A C8A 100.6(2) 4_655 1_555 1_555 no
Mn1 O4A C8A 178.8(3) 1_655 1_555 1_555 no
C2A C1A C6A 120.1(3) 1_555 1_555 1_555 no
C2A C1A C7A 120.1(3) 1_555 1_555 1_555 no
C6A C1A C7A 119.7(3) 1_555 1_555 1_555 no
C1A C2A C3A 119.9(3) 1_555 1_555 1_555 no
C2A C3A C4A 120.0(3) 1_555 1_555 1_555 no
C2A C3A C8A 121.1(3) 1_555 1_555 1_555 no
C4A C3A C8A 118.9(3) 1_555 1_555 1_555 no
C3A C4A C5A 120.2(3) 1_555 1_555 1_555 no
C4A C5A C6A 119.6(4) 1_555 1_555 1_555 no
C4A C5A C9A 121.8(3) 1_555 1_555 1_555 no
C6A C5A C9A 118.6(3) 1_555 1_555 1_555 no
C1A C6A C5A 120.1(3) 1_555 1_555 1_555 no
O1A C7A O2A 119.7(3) 1_555 1_555 1_555 no
O1A C7A C1A 118.8(3) 1_555 1_555 1_555 no
O2A C7A C1A 121.5(3) 1_555 1_555 1_555 no
O3A C8A O4A 121.1(3) 1_555 1_555 1_555 no
O3A C8A C3A 120.3(3) 1_555 1_555 1_555 no
O4A C8A C3A 118.6(4) 1_555 1_555 1_555 no
O5A C9A O6A 122.1(4) 1_555 1_555 1_555 no
O5A C9A C5A 114.8(4) 1_555 1_555 1_555 no
O6A C9A C5A 123.0(4) 1_555 1_555 1_555 no
Mn2 O1B C7B 133.0(3) 1_555 1_555 1_555 no
Mn2 O3B C8B 127.7(2) 4_555 1_555 1_555 no
Mn1 O4B C8B 139.4(3) 1_555 1_555 1_555 no
C2B C1B C2B 120.5(5) 1_555 1_555 2_655 no
C2B C1B C7B 119.7(2) 1_555 1_555 1_555 no
C2B C1B C7B 119.7(2) 2_655 1_555 1_555 no
C1B C2B C3B 119.6(3) 1_555 1_555 1_555 no
C2B C3B C4B 119.7(3) 1_555 1_555 1_555 no
C2B C3B C8B 121.2(3) 1_555 1_555 1_555 no
C4B C3B C8B 119.1(3) 1_555 1_555 1_555 no
C3B C4B C3B 121.0(4) 1_555 1_555 2_655 no
O1B C7B O1B 125.4(5) 1_555 1_555 2_655 no
O1B C7B C1B 117.3(2) 1_555 1_555 1_555 no
O1B C7B C1B 117.3(2) 2_655 1_555 1_555 no
O3B C8B O4B 125.0(3) 1_555 1_555 1_555 no
O3B C8B C3B 118.1(3) 1_555 1_555 1_555 no
O4B C8B C3B 116.9(3) 1_555 1_555 1_555 no

loop_
_geom_bond_atom_site_label_1
_geom_bond_atom_site_label_2
_geom_bond_distance
_geom_bond_site_symmetry_1
_geom_bond_site_symmetry_2
_geom_bond_publ_flag
Mn1 O1A 2.213(2) 1_555 1_555 no
Mn1 O1A 2.213(2) 1_555 3_666 no
Mn1 O4A 2.156(3) 1_555 1_455 no
Mn1 O4A 2.156(3) 1_555 3_766 no
Mn1 O4B 2.078(3) 1_555 1_555 no
Mn1 O4B 2.078(3) 1_555 3_666 no
Mn2 O1A 2.219(2) 1_555 4_554 no
Mn2 O3A 2.263(3) 1_555 3_756 no
Mn2 O3A 2.272(3) 1_555 4_454 no
Mn2 O1B 2.105(3) 1_555 1_555 no
Mn2 O3B 2.121(3) 1_555 4_554 no
O1A Mn2 2.219(2) 1_555 4_555 no
O1A C7A 1.276(4) 1_555 1_555 no
O2A C7A 1.256(4) 1_555 1_555 no
O3A Mn2 2.263(3) 1_555 3_756 no
O3A Mn2 2.272(3) 1_555 4_655 no
O3A C8A 1.274(5) 1_555 1_555 no
O4A Mn1 2.156(3) 1_555 1_655 no
O4A C8A 1.240(4) 1_555 1_555 no
O5A C9A 1.307(5) 1_555 1_555 no
O6A C9A 1.208(5) 1_555 1_555 no
C1A C2A 1.393(5) 1_555 1_555 no
C1A C6A 1.376(5) 1_555 1_555 no
C1A C7A 1.485(5) 1_555 1_555 no
C2A C3A 1.388(5) 1_555 1_555 no
C3A C4A 1.391(5) 1_555 1_555 no
C3A C8A 1.494(5) 1_555 1_555 no
C4A C5A 1.381(5) 1_555 1_555 no
C5A C6A 1.407(5) 1_555 1_555 no
C5A C9A 1.479(5) 1_555 1_555 no
O1B C7B 1.261(3) 1_555 1_555 no
O3B Mn2 2.121(3) 1_555 4_555 no
O3B C8B 1.272(4) 1_555 1_555 no
O4B C8B 1.243(4) 1_555 1_555 no
C1B C2B 1.390(4) 1_555 1_555 no
C1B C2B 1.390(4) 1_555 2_655 no
C1B C7B 1.496(7) 1_555 1_555 no
C2B C3B 1.392(5) 1_555 1_555 no
C3B C4B 1.382(4) 1_555 1_555 no
C3B C8B 1.504(5) 1_555 1_555 no
C4B C3B 1.382(4) 1_555 2_655 no
C7B O1B 1.261(3) 1_555 2_655 no
